data_2014267
loop_
_publ_author_name
'Okabe, Nobuo'
'Muranishi, Yasunori'
'Mamiko, Odoko'

_publ_section_title
;
 Cobalt(II), nickel(II) and copper(II) complexes of
 isoquinoline-3-carboxylate
;
_journal_issue 7
_journal_name_full 'Acta Crystallographica Section C'
_journal_page_first m345
_journal_page_last m347
_journal_paper_doi 10.1107/S0108270104012636
_journal_volume 60
_journal_year 2004
_chemical_formula_iupac '[Co (C10 H6 N O2)2 (C H4 O)2]'
_chemical_formula_moiety 'C22 H20 Co N2 O6'
_chemical_formula_sum 'C22 H20 Co N2 O6'
_chemical_formula_weight 467.33
_space_group_IT_number 14
_symmetry_cell_setting monoclinic
_symmetry_space_group_name_Hall '-P 2ybc'
_symmetry_space_group_name_H-M 'P 1 21/c 1'
_cell_angle_alpha 90
_cell_angle_beta 101.000(10)
_cell_angle_gamma 90
_cell_formula_units_Z 2
_cell_length_a 10.732(2)
_cell_length_b 6.268(2)
_cell_length_c 15.043(2)
_cell_measurement_reflns_used 25
_cell_measurement_temperature 296.0(10)
_cell_measurement_theta_max 14.5
_cell_measurement_theta_min 13.4
_cell_volume 993.3(4)
_computing_cell_refinement 'MSC/AFC Diffractometer Control Software'
_computing_data_collection
;MSC/AFC Diffractometer Control Software (Molecular Structure Corporation,
 1992)
;
_computing_data_reduction 'TEXSAN (Molecular Structure Corporation & Rigaku, 2000)'
_computing_molecular_graphics 'ORTEPII (Johnson, 1976)'
_computing_publication_material TEXSAN
_computing_structure_refinement 'SHELXL97 (Sheldrick, 1997)'
_computing_structure_solution 'SIR97 (Altomare et al., 1999) and DIRDIF94 (Beurskens et al., 1994)'
_diffrn_measured_fraction_theta_full 1.000
_diffrn_measured_fraction_theta_max 1.000
_diffrn_measurement_device_type 'Rigaku AFC-5R'
_diffrn_measurement_method \w/2\q
_diffrn_radiation_type 'Mo K\a'
_diffrn_radiation_wavelength 0.7107
_diffrn_reflns_av_R_equivalents 0.019
_diffrn_reflns_limit_h_max 13
_diffrn_reflns_limit_h_min 0
_diffrn_reflns_limit_k_max 8
_diffrn_reflns_limit_k_min 0
_diffrn_reflns_limit_l_max 19
_diffrn_reflns_limit_l_min -19
_diffrn_reflns_number 2613
_diffrn_reflns_theta_full 27.50
_diffrn_reflns_theta_max 27.50
_diffrn_standards_decay_% 0.14
_diffrn_standards_interval_count 150
_diffrn_standards_number 3
_exptl_absorpt_coefficient_mu 0.908
_exptl_absorpt_correction_T_max 0.873
_exptl_absorpt_correction_T_min 0.848
_exptl_absorpt_correction_type '\y scan'
_exptl_absorpt_process_details '(North et al., 1968)'
_exptl_crystal_colour orange
_exptl_crystal_density_diffrn 1.562
_exptl_crystal_density_meas ?
_exptl_crystal_density_method 'not measured'
_exptl_crystal_description plate
_exptl_crystal_F_000 482.0
_exptl_crystal_size_max 0.25
_exptl_crystal_size_mid 0.15
_exptl_crystal_size_min 0.15
_refine_diff_density_max 0.33
_refine_diff_density_min -0.23
_refine_ls_extinction_method none
_refine_ls_goodness_of_fit_ref 1.014
_refine_ls_hydrogen_treatment constr
_refine_ls_number_parameters 144
_refine_ls_number_reflns 1618
_refine_ls_R_factor_gt 0.0324
_refine_ls_shift/su_max 0.0000
_refine_ls_structure_factor_coef Fsqd
_refine_ls_weighting_details 'w = 1/[\s^2^(Fo^2^) + (0.0379P)^2^+0.2358P] where P=(Fo^2^+2Fc^2^)/3'
_refine_ls_weighting_scheme calc
_refine_ls_wR_factor_ref 0.0915
_reflns_number_gt 1618
_reflns_number_total 2275
_reflns_threshold_expression I>2\s(I)
_cod_data_source_file ta1443.cif
_cod_data_source_block I
_cod_depositor_comments
;
The following automatic conversions were performed:

'_exptl_crystal_density_meas' value 'not measured' was changed to '?'
- the value is perceived as not measured.

Automatic conversion script
Id: cif_fix_values 3008 2015-01-20 13:52:24Z robertas 
;
_cod_original_sg_symbol_H-M 'P 21/c'
_cod_database_code 2014267
_cod_database_fobs_code 2014267

loop_
_symmetry_equiv_pos_as_xyz
x,y,z
-x,1/2+y,1/2-z
-x,-y,-z
x,1/2-y,1/2+z

loop_
_atom_site_label
_atom_site_fract_x
_atom_site_fract_y
_atom_site_fract_z
_atom_site_U_iso_or_equiv
_atom_site_adp_type
_atom_site_calc_flag
_atom_site_refinement_flags
_atom_site_occupancy
_atom_site_disorder_assembly
_atom_site_disorder_group
_atom_site_type_symbol
Co 0.0000 0.0000 0.0000 0.02710(10) Uani d S 1.00 . . Co
O1 0.03770(10) -0.2841(3) -0.05710(10) 0.0338(4) Uani d . 1.00 . . O
O1m -0.0385(2) -0.1656(3) 0.11690(10) 0.0354(4) Uani d . 1.00 . . O
O2 0.1927(2) -0.5179(3) -0.06450(10) 0.0419(4) Uani d . 1.00 . . O
N1 0.1981(2) -0.0164(3) 0.04650(10) 0.0274(4) Uani d . 1.00 . . N
C1 0.2467(2) -0.2053(4) 0.02120(10) 0.0268(4) Uani d . 1.00 . . C
C2 0.3715(2) -0.2560(4) 0.04480(10) 0.0291(5) Uani d . 1.00 . . C
C3 0.4582(2) -0.1105(4) 0.09490(10) 0.0281(5) Uani d . 1.00 . . C
C4 0.5910(2) -0.1483(4) 0.1189(2) 0.0355(5) Uani d . 1.00 . . C
C5 0.6683(2) 0.0038(5) 0.1639(2) 0.0407(6) Uani d . 1.00 . . C
C6 0.6192(2) 0.1996(5) 0.1878(2) 0.0421(6) Uani d . 1.00 . . C
C7 0.4922(2) 0.2397(4) 0.1668(2) 0.0349(5) Uani d . 1.00 . . C
C8 0.4088(2) 0.0857(4) 0.11950(10) 0.0278(4) Uani d . 1.00 . . C
C9 0.2767(2) 0.1209(4) 0.09370(10) 0.0287(5) Uani d . 1.00 . . C
C10 0.1509(2) -0.3485(4) -0.0379(2) 0.0292(5) Uani d . 1.00 . . C
C11 0.0531(3) -0.2310(6) 0.1926(2) 0.0574(8) Uani d . 1.00 . . C
H1m -0.0846 -0.2654 0.0982 0.0424 Uiso calc . 1.00 . . H
H2 0.4002 -0.3872 0.0280 0.0349 Uiso calc . 1.00 . . H
H4 0.6248 -0.2770 0.1038 0.0426 Uiso calc . 1.00 . . H
H5 0.7551 -0.0217 0.1793 0.0488 Uiso calc . 1.00 . . H
H6 0.6739 0.3023 0.2182 0.0505 Uiso calc . 1.00 . . H
H7 0.4605 0.3685 0.1835 0.0419 Uiso calc . 1.00 . . H
H9 0.2436 0.2481 0.1111 0.0344 Uiso calc . 1.00 . . H
H11a 0.1023 -0.3464 0.1753 0.0861 Uiso calc . 1.00 . . H
H11b 0.0110 -0.2776 0.2401 0.0861 Uiso calc . 1.00 . . H
H11c 0.1081 -0.1134 0.2138 0.0861 Uiso calc . 1.00 . . H

loop_
_atom_site_aniso_label
_atom_site_aniso_U_11
_atom_site_aniso_U_22
_atom_site_aniso_U_33
_atom_site_aniso_U_12
_atom_site_aniso_U_13
_atom_site_aniso_U_23
Co 0.0191(2) 0.0245(2) 0.0361(2) 0.0026(2) 0.0007(2) -0.0034(2)
O1 0.0253(8) 0.0298(9) 0.0443(9) 0.0025(7) 0.0012(7) -0.0077(7)
O1m 0.0315(8) 0.0314(9) 0.0409(9) -0.0038(7) 0.0008(7) 0.0002(7)
O2 0.0319(9) 0.0301(9) 0.0640(10) 0.0013(7) 0.0101(8) -0.0162(9)
N1 0.0211(8) 0.0260(9) 0.0342(9) 0.0036(8) 0.0033(7) -0.0006(8)
C1 0.0250(10) 0.0240(10) 0.0320(10) 0.0017(9) 0.0067(8) 0.0000(9)
C2 0.0280(10) 0.0250(10) 0.0350(10) 0.0062(9) 0.0073(9) -0.0006(10)
C3 0.0230(10) 0.0320(10) 0.0290(10) 0.0027(10) 0.0041(9) 0.0030(9)
C4 0.0250(10) 0.0440(10) 0.0380(10) 0.0070(10) 0.0076(9) 0.0010(10)
C5 0.0200(10) 0.061(2) 0.0400(10) 0.0010(10) 0.0026(9) -0.0010(10)
C6 0.0280(10) 0.055(2) 0.0410(10) -0.0090(10) 0.0020(10) -0.0080(10)
C7 0.0300(10) 0.0390(10) 0.0350(10) -0.0010(10) 0.0043(10) -0.0060(10)
C8 0.0230(10) 0.0340(10) 0.0270(10) 0.0004(9) 0.0052(8) 0.0006(9)
C9 0.0260(10) 0.0270(10) 0.0340(10) 0.0029(9) 0.0061(9) -0.0035(9)
C10 0.0270(10) 0.0260(10) 0.0350(10) -0.0005(9) 0.0078(9) -0.0013(9)
C11 0.047(2) 0.074(2) 0.045(2) -0.004(2) -0.0060(10) 0.014(2)

loop_
_atom_type_symbol
_atom_type_description
_atom_type_scat_dispersion_real
_atom_type_scat_dispersion_imag
_atom_type_scat_source
C C 0.003 0.002
;International Tables for Crystallography
(1992, Vol. C, Tables 4.2.6.8 and 6.1.1.4)
;
H H 0.000 0.000
;International Tables for Crystallography
(1992, Vol. C, Table 6.1.1.4)
;
O O 0.011 0.006
;International Tables for Crystallography
(1992, Vol. C, Tables 4.2.6.8 and 6.1.1.4)
;
N N 0.006 0.003
;International Tables for Crystallography
(1992, Vol. C, Tables 4.2.6.8 and 6.1.1.4)
;
Co Co 0.349 0.972
;International Tables for Crystallography
(1992, Vol. C, Tables 4.2.6.8 and 6.1.1.4)
;

loop_
_geom_angle_atom_site_label_1
_geom_angle_atom_site_label_2
_geom_angle_atom_site_label_3
_geom_angle_site_symmetry_1
_geom_angle_site_symmetry_3
_geom_angle
_geom_angle_publ_flag
O1 Co O1 . 3_555 180.0 no
O1 Co O1m . . 90.42(6) no
O1 Co O1m . 3_555 89.58(6) no
O1 Co N1 . . 80.21(6) no
O1 Co N1 . 3_555 99.79(6) no
O1 Co O1m 3_555 . 89.58(6) no
O1 Co O1m 3_555 3_555 90.42(6) no
O1 Co N1 3_555 . 99.79(6) no
O1 Co N1 3_555 3_555 80.21(6) no
O1m Co O1m . 3_555 180.0 no
O1m Co N1 . . 92.51(7) no
O1m Co N1 . 3_555 87.49(7) no
O1m Co N1 3_555 . 87.49(7) no
O1m Co N1 3_555 3_555 92.51(7) no
N1 Co N1 . 3_555 180.0 no
Co O1 C10 . . 116.20(10) no
Co O1m C11 . . 125.9(2) no
Co O1m H1m . . 106.7 no
C11 O1m H1m . . 109.8 no
Co N1 C1 . . 111.20(10) no
Co N1 C9 . . 130.5(2) no
C1 N1 C9 . . 118.4(2) no
N1 C1 C2 . . 122.4(2) no
N1 C1 C10 . . 114.9(2) no
C2 C1 C10 . . 122.6(2) no
C1 C2 C3 . . 120.3(2) no
C1 C2 H2 . . 119.8 no
C3 C2 H2 . . 119.8 no
C2 C3 C4 . . 123.6(2) no
C2 C3 C8 . . 117.3(2) no
C4 C3 C8 . . 119.1(2) no
C3 C4 C5 . . 119.8(2) no
C3 C4 H4 . . 120.1 no
C5 C4 H4 . . 120.1 no
C4 C5 C6 . . 121.1(2) no
C4 C5 H5 . . 119.4 no
C6 C5 H5 . . 119.4 no
C5 C6 C7 . . 120.5(2) no
C5 C6 H6 . . 119.8 no
C7 C6 H6 . . 119.8 no
C6 C7 C8 . . 120.1(2) no
C6 C7 H7 . . 120.0 no
C8 C7 H7 . . 120.0 no
C3 C8 C7 . . 119.4(2) no
C3 C8 C9 . . 118.0(2) no
C7 C8 C9 . . 122.5(2) no
N1 C9 C8 . . 123.5(2) no
N1 C9 H9 . . 118.2 no
C8 C9 H9 . . 118.2 no
O1 C10 O2 . . 126.1(2) no
O1 C10 C1 . . 117.4(2) no
O2 C10 C1 . . 116.5(2) no
O1m C11 H11a . . 109.5 no
O1m C11 H11b . . 109.5 no
O1m C11 H11c . . 109.5 no
H11a C11 H11b . . 109.5 no
H11a C11 H11c . . 109.5 no
H11b C11 H11c . . 109.5 no

loop_
_geom_bond_atom_site_label_1
_geom_bond_atom_site_label_2
_geom_bond_site_symmetry_1
_geom_bond_site_symmetry_2
_geom_bond_distance
_geom_bond_publ_flag
Co O1 . . 2.050(2) no
Co O1 . 3_555 2.050(2) no
Co O1m . . 2.148(2) no
Co O1m . 3_555 2.148(2) no
Co N1 . . 2.110(2) no
Co N1 . 3_555 2.110(2) no
O1 C10 . . 1.260(3) no
O1m C11 . . 1.416(3) no
O1m H1m . . 0.814 no
O2 C10 . . 1.248(3) no
N1 C1 . . 1.376(3) no
N1 C9 . . 1.314(3) no
C1 C2 . . 1.357(3) no
C1 C10 . . 1.518(3) no
C2 C3 . . 1.414(3) no
C2 H2 . . 0.930 no
C3 C4 . . 1.421(3) no
C3 C8 . . 1.416(3) no
C4 C5 . . 1.357(3) no
C4 H4 . . 0.930 no
C5 C6 . . 1.409(4) no
C5 H5 . . 0.930 no
C6 C7 . . 1.362(3) no
C6 H6 . . 0.930 no
C7 C8 . . 1.413(3) no
C7 H7 . . 0.930 no
C8 C9 . . 1.414(3) no
C9 H9 . . 0.930 no
C11 H11a . . 0.960 no
C11 H11b . . 0.960 no
C11 H11c . . 0.960 no

loop_
_geom_contact_atom_site_label_1
_geom_contact_atom_site_label_2
_geom_contact_distance
_geom_contact_site_symmetry_2
O1 O1 3.385(3) 3_545
O1 C10 3.542(3) 3_545
O1 O1m 3.565(2) 3_545
O1 O2 3.566(3) 3_545
O1m O2 2.607(2) 3_545
O1m C10 3.405(3) 3_545
O1m C5 3.518(3) 1_455
O2 C9 3.283(3) 1_545
O2 C4 3.341(3) 3_645
O2 C11 3.348(3) 3_545
O2 N1 3.538(3) 1_545
O2 C6 3.596(3) 3_655
C1 C5 3.340(3) 3_655
C2 C5 3.469(3) 3_655
C2 C6 3.537(3) 3_655
C3 C3 3.441(4) 3_655
C3 C4 3.550(3) 3_655
C4 C7 3.576(4) 2_645

loop_
_geom_hbond_atom_site_label_D
_geom_hbond_atom_site_label_H
_geom_hbond_atom_site_label_A
_geom_hbond_site_symmetry_A
_geom_hbond_distance_DH
_geom_hbond_distance_HA
_geom_hbond_distance_DA
_geom_hbond_angle_DHA
_geom_hbond_publ_flag
O1m H1m O2 3_545 0.81 1.80 2.607(2) 175 no

loop_
_geom_torsion_atom_site_label_1
_geom_torsion_atom_site_label_2
_geom_torsion_atom_site_label_3
_geom_torsion_atom_site_label_4
_geom_torsion_site_symmetry_2
_geom_torsion_site_symmetry_3
_geom_torsion_site_symmetry_4
_geom_torsion
_geom_torsion_publ_flag
Co O1 C10 O2 . . . 178.9(2) no
Co O1 C10 C1 . . . -2.6(3) no
Co O1 C10 O2 3_555 3_555 3_555 -178.9(2) no
Co O1 C10 C1 3_555 3_555 3_555 2.6(3) no
Co N1 C1 C2 . . . -178.5(2) no
Co N1 C1 C10 . . . 3.7(2) no
Co N1 C9 C8 . . . -179.7(2) no
Co N1 C1 C2 3_555 3_555 3_555 178.5(2) no
Co N1 C1 C10 3_555 3_555 3_555 -3.7(2) no
Co N1 C9 C8 3_555 3_555 3_555 179.7(2) no
O1 Co O1m C11 . . . 84.3(2) no
O1 Co O1m C11 . 3_555 3_555 95.7(2) no
O1 Co N1 C1 . . . -3.90(10) no
O1 Co N1 C9 . . . 176.2(2) no
O1 Co N1 C1 . 3_555 3_555 -176.10(10) no
O1 Co N1 C9 . 3_555 3_555 3.8(2) no
O1 C10 C1 N1 . . . -0.9(3) no
O1 C10 C1 C2 . . . -178.7(2) no
O1m Co O1 C10 . . . -88.9(2) no
O1m Co O1 C10 . 3_555 3_555 -91.1(2) no
O1m Co N1 C1 . . . 86.10(10) no
O1m Co N1 C9 . . . -93.8(2) no
O1m Co N1 C1 . 3_555 3_555 93.90(10) no
O1m Co N1 C9 . 3_555 3_555 -86.2(2) no
O2 C10 C1 N1 . . . 177.8(2) no
O2 C10 C1 C2 . . . -0.1(3) no
N1 Co O1 C10 . . . 3.6(2) no
N1 Co O1 C10 . 3_555 3_555 176.4(2) no
N1 Co O1m C11 . . . 4.1(2) no
N1 Co O1m C11 . 3_555 3_555 175.9(2) no
N1 C1 C2 C3 . . . -2.0(3) no
N1 C9 C8 C3 . . . -1.6(3) no
N1 C9 C8 C7 . . . 177.1(2) no
C1 N1 C9 C8 . . . 0.4(3) no
C1 C2 C3 C4 . . . -177.3(2) no
C1 C2 C3 C8 . . . 0.7(3) no
C2 C1 N1 C9 . . . 1.5(3) no
C2 C3 C4 C5 . . . 177.3(2) no
C2 C3 C8 C7 . . . -177.8(2) no
C2 C3 C8 C9 . . . 1.0(3) no
C3 C2 C1 C10 . . . 175.7(2) no
C3 C4 C5 C6 . . . 0.2(4) no
C3 C8 C7 C6 . . . 0.4(3) no
C4 C3 C8 C7 . . . 0.4(3) no
C4 C3 C8 C9 . . . 179.1(2) no
C4 C5 C6 C7 . . . 0.6(4) no
C5 C4 C3 C8 . . . -0.7(4) no
C5 C6 C7 C8 . . . -0.9(4) no
C6 C7 C8 C9 . . . -178.2(2) no
C9 N1 C1 C10 . . . -176.4(2) no
C9 N1 C1 C10 . . . -176.4(2) no
